data_7215339
loop_
_publ_author_name
'Shi, Lian-Xu'
'Xu, Xuan'
'Wu, Chuan-De'

_publ_section_title
;
 Five intercalating coordination networks based on an identical anionic
 lamella and diverse hydrated cations
;
_journal_issue 20
_journal_name_full CrystEngComm
_journal_page_first 6027
_journal_paper_doi 10.1039/c1ce05613a
_journal_volume 13
_journal_year 2011
_chemical_formula_sum 'C9 H10 Gd N O12'
_chemical_formula_weight 481.43
_chemical_name_systematic
;
?
;
_space_group_IT_number 2
_symmetry_cell_setting triclinic
_symmetry_space_group_name_Hall '-P 1'
_symmetry_space_group_name_H-M 'P -1'
_atom_sites_solution_hydrogens geom
_atom_sites_solution_primary direct
_atom_sites_solution_secondary difmap
_audit_creation_method SHELXL-97
_cell_angle_alpha 77.951(11)
_cell_angle_beta 80.690(10)
_cell_angle_gamma 71.308(11)
_cell_formula_units_Z 2
_cell_length_a 8.7200(10)
_cell_length_b 8.9690(12)
_cell_length_c 9.4220(12)
_cell_measurement_reflns_used 4394
_cell_measurement_temperature 293(2)
_cell_measurement_theta_max 26.37
_cell_measurement_theta_min 3.16
_cell_volume 679.06(16)
_computing_structure_refinement 'SHELXL-97 (Sheldrick, 1997)'
_computing_structure_solution 'SHELXS-97 (Sheldrick, 1990)'
_diffrn_ambient_temperature 293(2)
_diffrn_measured_fraction_theta_full 0.985
_diffrn_measured_fraction_theta_max 0.985
_diffrn_radiation_monochromator graphite
_diffrn_radiation_source 'fine-focus sealed tube'
_diffrn_radiation_type MoK\a
_diffrn_radiation_wavelength 0.71073
_diffrn_reflns_av_R_equivalents 0.0776
_diffrn_reflns_av_sigmaI/netI 0.1117
_diffrn_reflns_limit_h_max 10
_diffrn_reflns_limit_h_min -10
_diffrn_reflns_limit_k_max 6
_diffrn_reflns_limit_k_min -11
_diffrn_reflns_limit_l_max 11
_diffrn_reflns_limit_l_min -10
_diffrn_reflns_number 4394
_diffrn_reflns_theta_full 26.37
_diffrn_reflns_theta_max 26.37
_diffrn_reflns_theta_min 3.16
_exptl_absorpt_coefficient_mu 4.954
_exptl_absorpt_correction_T_max 0.707
_exptl_absorpt_correction_T_min 0.557
_exptl_absorpt_correction_type empirical
_exptl_crystal_colour colorless
_exptl_crystal_density_diffrn 2.355
_exptl_crystal_density_method 'not measured'
_exptl_crystal_description bloc
_exptl_crystal_F_000 462
_exptl_crystal_size_max 0.35
_exptl_crystal_size_mid 0.10
_exptl_crystal_size_min 0.07
_refine_diff_density_max 4.045
_refine_diff_density_min -2.934
_refine_diff_density_rms 0.358
_refine_ls_extinction_method none
_refine_ls_goodness_of_fit_ref 1.023
_refine_ls_hydrogen_treatment constr
_refine_ls_matrix_type full
_refine_ls_number_parameters 208
_refine_ls_number_reflns 2729
_refine_ls_number_restraints 0
_refine_ls_restrained_S_all 1.023
_refine_ls_R_factor_all 0.0955
_refine_ls_R_factor_gt 0.0845
_refine_ls_shift/su_max 0.000
_refine_ls_shift/su_mean 0.000
_refine_ls_structure_factor_coef Fsqd
_refine_ls_weighting_details 'calc w=1/[\s^2^(Fo^2^)+(0.0309P)^2^+31.3310P] where P=(Fo^2^+2Fc^2^)/3'
_refine_ls_weighting_scheme calc
_refine_ls_wR_factor_gt 0.1945
_refine_ls_wR_factor_ref 0.2034
_reflns_number_gt 2291
_reflns_number_total 2729
_reflns_threshold_expression >2sigma(I)
_cod_data_source_file c1ce05613a.txt
_cod_data_source_block New1
_cod_original_cell_volume 679.06(15)
_cod_original_sg_symbol_H-M P-1
_cod_database_code 7215339

loop_
_symmetry_equiv_pos_as_xyz
'x, y, z'
'-x, -y, -z'

loop_
_atom_site_label
_atom_site_type_symbol
_atom_site_fract_x
_atom_site_fract_y
_atom_site_fract_z
_atom_site_U_iso_or_equiv
_atom_site_adp_type
_atom_site_occupancy
_atom_site_symmetry_multiplicity
_atom_site_calc_flag
_atom_site_refinement_flags
Gd1 Gd 0.35480(9) 0.66438(9) 0.83314(8) 0.0318(3) Uani 1 1 d .
O1 O 1.1601(14) 0.5969(14) 0.7299(12) 0.042(3) Uani 1 1 d .
O2 O 0.9160(14) 0.5736(16) 0.7203(13) 0.048(3) Uani 1 1 d .
O3 O 0.6283(13) 0.5594(13) 0.9713(12) 0.038(2) Uani 1 1 d .
O4 O 0.5751(14) 0.7908(14) 0.8229(12) 0.040(3) Uani 1 1 d .
O5 O 0.7736(14) 1.0663(12) 1.2640(12) 0.040(3) Uani 1 1 d .
O6 O 0.8442(16) 0.8281(14) 1.4026(13) 0.049(3) Uani 1 1 d .
O7 O 1.1425(14) 0.9057(15) 1.2279(13) 0.044(3) Uani 1 1 d .
O8 O 1.3079(13) 0.7879(13) 1.0492(12) 0.037(2) Uani 1 1 d .
O9 O 0.5176(15) 0.4233(14) 0.7416(13) 0.047(3) Uani 1 1 d .
H9A H 0.5734 0.4495 0.6673 0.056 Uiso 1 1 d .
H9B H 0.5558 0.3573 0.8115 0.056 Uiso 1 1 d .
O10 O 0.4502(16) 0.7262(15) 0.5778(14) 0.050(3) Uani 1 1 d .
H10C H 0.5489 0.7149 0.5623 0.060 Uiso 1 1 d .
H10D H 0.4255 0.6598 0.5457 0.060 Uiso 1 1 d .
OW1 O 0.7378(14) 0.5063(16) 0.5353(13) 0.047(3) Uani 1 1 d .
H10E H 0.7913 0.5091 0.5980 0.057 Uiso 1 1 d .
H10F H 0.7536 0.4925 0.4503 0.057 Uiso 1 1 d .
OW2 O 0.2987(16) 1.0094(14) 0.3910(12) 0.044(3) Uani 1 1 d .
H10A H 0.3499 1.0560 0.3260 0.053 Uiso 1 1 d .
H10B H 0.2604 0.9742 0.3359 0.053 Uiso 1 1 d .
H10G H 0.3418 0.9848 0.4669 0.053 Uiso 1 1 d .
N1 N 1.0656(16) 0.7299(15) 0.9597(14) 0.035(3) Uani 1 1 d .
C1 C 0.9518(18) 0.6940(18) 0.9070(17) 0.033(3) Uani 1 1 d .
C2 C 0.7905(18) 0.7289(17) 0.9721(16) 0.030(3) Uani 1 1 d .
C3 C 0.7555(19) 0.8004(19) 1.0939(18) 0.037(4) Uani 1 1 d .
H3A H 0.6501 0.8240 1.1403 0.044 Uiso 1 1 calc R
C4 C 0.874(2) 0.8380(18) 1.1491(18) 0.036(3) Uani 1 1 d .
C5 C 1.030(2) 0.8001(18) 1.0773(17) 0.033(3) Uani 1 1 d .
C6 C 1.011(2) 0.6125(19) 0.7710(19) 0.040(4) Uani 1 1 d .
C7 C 0.6613(18) 0.690(2) 0.9143(17) 0.035(3) Uani 1 1 d .
C8 C 0.8302(18) 0.9199(19) 1.2799(17) 0.034(3) Uani 1 1 d .
C9 C 1.1679(19) 0.8382(19) 1.1242(17) 0.035(3) Uani 1 1 d .

loop_
_atom_site_aniso_label
_atom_site_aniso_U_11
_atom_site_aniso_U_22
_atom_site_aniso_U_33
_atom_site_aniso_U_23
_atom_site_aniso_U_13
_atom_site_aniso_U_12
Gd1 0.0325(4) 0.0198(4) 0.0409(5) -0.0113(3) -0.0021(3) -0.0016(3)
O1 0.041(6) 0.038(7) 0.048(7) -0.029(5) 0.003(5) -0.005(5)
O2 0.039(6) 0.054(8) 0.057(7) -0.036(6) 0.002(5) -0.009(6)
O3 0.038(6) 0.024(6) 0.050(7) -0.012(5) -0.004(5) -0.005(5)
O4 0.043(6) 0.028(6) 0.046(6) 0.002(5) -0.009(5) -0.008(5)
O5 0.051(7) 0.015(5) 0.048(6) -0.011(5) -0.005(5) 0.003(5)
O6 0.071(9) 0.027(6) 0.042(7) -0.009(5) -0.002(6) -0.006(6)
O7 0.042(6) 0.041(7) 0.053(7) -0.029(6) -0.002(5) -0.004(5)
O8 0.036(6) 0.026(6) 0.049(6) -0.014(5) -0.002(5) -0.005(5)
O9 0.049(7) 0.030(6) 0.047(7) -0.014(5) -0.003(5) 0.011(5)
O10 0.053(7) 0.034(7) 0.059(8) -0.014(6) -0.001(6) -0.005(6)
OW1 0.042(7) 0.048(8) 0.051(7) -0.030(6) 0.001(5) -0.002(6)
OW2 0.064(8) 0.034(7) 0.039(6) -0.013(5) -0.004(5) -0.018(6)
N1 0.035(7) 0.022(7) 0.043(7) -0.015(6) -0.001(5) 0.001(5)
C1 0.028(7) 0.019(7) 0.044(9) -0.010(6) 0.002(6) 0.002(6)
C2 0.033(7) 0.018(7) 0.040(8) -0.011(6) 0.000(6) -0.004(6)
C3 0.031(8) 0.024(8) 0.052(10) -0.019(7) 0.004(7) -0.001(6)
C4 0.046(9) 0.015(7) 0.048(9) -0.007(6) -0.007(7) -0.008(7)
C5 0.045(9) 0.015(7) 0.039(8) -0.006(6) -0.006(7) -0.005(6)
C6 0.047(10) 0.021(8) 0.050(10) -0.014(7) -0.004(8) -0.001(7)
C7 0.030(8) 0.031(9) 0.040(9) -0.014(7) 0.012(6) -0.009(7)
C8 0.032(8) 0.024(8) 0.043(9) -0.013(7) 0.000(6) -0.001(6)
C9 0.036(8) 0.025(8) 0.039(8) -0.006(7) -0.002(6) -0.002(7)

loop_
_atom_type_symbol
_atom_type_description
_atom_type_scat_dispersion_real
_atom_type_scat_dispersion_imag
_atom_type_scat_source
C C 0.0033 0.0016 'International Tables Vol C Tables 4.2.6.8 and 6.1.1.4'
H H 0.0000 0.0000 'International Tables Vol C Tables 4.2.6.8 and 6.1.1.4'
N N 0.0061 0.0033 'International Tables Vol C Tables 4.2.6.8 and 6.1.1.4'
O O 0.0106 0.0060 'International Tables Vol C Tables 4.2.6.8 and 6.1.1.4'
Gd Gd -0.1653 3.9035 'International Tables Vol C Tables 4.2.6.8 and 6.1.1.4'

loop_
_geom_angle_atom_site_label_1
_geom_angle_atom_site_label_2
_geom_angle_atom_site_label_3
_geom_angle
_geom_angle_site_symmetry_1
_geom_angle_site_symmetry_3
O5 Gd1 O1 87.1(4) 2_677 1_455
O5 Gd1 O3 149.4(4) 2_677 2_667
O1 Gd1 O3 91.2(4) 1_455 2_667
O5 Gd1 O9 137.5(4) 2_677 .
O1 Gd1 O9 77.9(4) 1_455 .
O3 Gd1 O9 71.2(4) 2_667 .
O5 Gd1 O10 69.1(4) 2_677 .
O1 Gd1 O10 81.5(4) 1_455 .
O3 Gd1 O10 140.7(4) 2_667 .
O9 Gd1 O10 69.5(4) . .
O5 Gd1 O8 79.4(4) 2_677 1_455
O1 Gd1 O8 126.8(4) 1_455 1_455
O3 Gd1 O8 77.4(4) 2_667 1_455
O9 Gd1 O8 140.5(4) . 1_455
O10 Gd1 O8 136.6(4) . 1_455
O5 Gd1 O4 78.1(4) 2_677 .
O1 Gd1 O4 153.9(4) 1_455 .
O3 Gd1 O4 112.5(4) 2_667 .
O9 Gd1 O4 98.6(4) . .
O10 Gd1 O4 73.2(4) . .
O8 Gd1 O4 71.8(4) 1_455 .
O5 Gd1 N1 74.3(4) 2_677 1_455
O1 Gd1 N1 63.1(4) 1_455 1_455
O3 Gd1 N1 77.8(4) 2_667 1_455
O9 Gd1 N1 129.0(4) . 1_455
O10 Gd1 N1 129.7(4) . 1_455
O8 Gd1 N1 63.7(4) 1_455 1_455
O4 Gd1 N1 130.7(4) . 1_455
O5 Gd1 O3 125.3(4) 2_677 .
O1 Gd1 O3 147.3(4) 1_455 .
O3 Gd1 O3 63.6(4) 2_667 .
O9 Gd1 O3 74.3(4) . .
O10 Gd1 O3 104.3(4) . .
O8 Gd1 O3 70.5(3) 1_455 .
O4 Gd1 O3 49.9(3) . .
N1 Gd1 O3 125.0(4) 1_455 .
O5 Gd1 C7 101.0(4) 2_677 .
O1 Gd1 C7 164.8(4) 1_455 .
O3 Gd1 C7 88.3(4) 2_667 .
O9 Gd1 C7 87.5(4) . .
O10 Gd1 C7 89.4(4) . .
O8 Gd1 C7 67.8(4) 1_455 .
O4 Gd1 C7 24.5(4) . .
N1 Gd1 C7 131.3(4) 1_455 .
O3 Gd1 C7 25.4(4) . .
C6 O1 Gd1 130.3(10) . 1_655
C7 O3 Gd1 150.1(11) . 2_667
C7 O3 Gd1 89.5(9) . .
Gd1 O3 Gd1 116.4(4) 2_667 .
C7 O4 Gd1 99.7(10) . .
C8 O5 Gd1 162.6(11) . 2_677
C9 O8 Gd1 125.7(10) . 1_655
C1 N1 C5 120.9(13) . .
C1 N1 Gd1 119.4(9) . 1_655
C5 N1 Gd1 119.7(10) . 1_655
N1 C1 C2 121.6(14) . .
N1 C1 C6 115.0(13) . .
C2 C1 C6 123.4(14) . .
C3 C2 C1 117.1(14) . .
C3 C2 C7 120.6(13) . .
C1 C2 C7 122.3(13) . .
C2 C3 C4 121.4(15) . .
C3 C4 C5 117.6(14) . .
C3 C4 C8 119.8(14) . .
C5 C4 C8 122.6(14) . .
N1 C5 C4 121.5(15) . .
N1 C5 C9 115.9(14) . .
C4 C5 C9 122.7(14) . .
O2 C6 O1 129.4(16) . .
O2 C6 C1 118.5(15) . .
O1 C6 C1 112.1(14) . .
O4 C7 O3 120.6(15) . .
O4 C7 C2 120.2(14) . .
O3 C7 C2 118.8(14) . .
O4 C7 Gd1 55.8(8) . .
O3 C7 Gd1 65.0(8) . .
C2 C7 Gd1 167.9(10) . .
O5 C8 O6 124.4(14) . .
O5 C8 C4 119.8(14) . .
O6 C8 C4 115.6(14) . .
O7 C9 O8 126.1(15) . .
O7 C9 C5 119.0(14) . .
O8 C9 C5 114.8(14) . .

loop_
_geom_bond_atom_site_label_1
_geom_bond_atom_site_label_2
_geom_bond_distance
_geom_bond_site_symmetry_2
Gd1 O5 2.367(10) 2_677
Gd1 O1 2.374(11) 1_455
Gd1 O3 2.408(11) 2_667
Gd1 O9 2.419(11) .
Gd1 O10 2.424(13) .
Gd1 O8 2.433(11) 1_455
Gd1 O4 2.505(12) .
Gd1 N1 2.549(13) 1_455
Gd1 O3 2.706(11) .
Gd1 C7 2.985(16) .
O1 C6 1.27(2) .
O1 Gd1 2.373(11) 1_655
O2 C6 1.19(2) .
O3 C7 1.282(19) .
O3 Gd1 2.408(11) 2_667
O4 C7 1.25(2) .
O5 C8 1.232(18) .
O5 Gd1 2.367(10) 2_677
O6 C8 1.270(19) .
O7 C9 1.209(19) .
O8 C9 1.301(19) .
O8 Gd1 2.433(11) 1_655
N1 C1 1.33(2) .
N1 C5 1.332(19) .
N1 Gd1 2.549(13) 1_655
C1 C2 1.40(2) .
C1 C6 1.54(2) .
C2 C3 1.37(2) .
C2 C7 1.49(2) .
C3 C4 1.39(2) .
C4 C5 1.39(2) .
C4 C8 1.50(2) .
C5 C9 1.50(2) .

loop_
_geom_hbond_atom_site_label_D
_geom_hbond_atom_site_label_H
_geom_hbond_atom_site_label_A
_geom_hbond_distance_DH
_geom_hbond_distance_HA
_geom_hbond_distance_DA
_geom_hbond_angle_DHA
_geom_hbond_site_symmetry_A
O9 H9A OW1 0.82 1.87 2.669(18) 164.4 .
O9 H9B O8 0.82 1.91 2.712(16) 166.2 2_767
O10 H10C OW1 0.83 2.09 2.679(17) 128.0 .
OW1 H10E O2 0.82 1.98 2.781(17) 164.7 .
OW1 H10F O1 0.82 1.96 2.758(15) 163.2 2_766
OW2 H10A O4 0.82 1.94 2.743(16) 166.3 2_676
OW2 H10B O7 0.82 1.86 2.677(16) 171.1 1_454
OW2 H10G O10 0.82 2.30 2.834(18) 123.9 .
OW2 H10G O5 0.82 2.58 3.180(16) 131.8 2_677
